data_4347145
loop_
_publ_author_name
'Zhang, Peng'
'Jung, Julie'
'Zhang, Li'
'Tang, Jinkui'
'Le Guennic, Boris'

_publ_section_title
;
 Elucidating the Magnetic Anisotropy and Relaxation Dynamics of
 Low-Coordinate Lanthanide Compounds.
;
_journal_issue 4
_journal_name_full 'Inorganic chemistry'
_journal_page_first 1905
_journal_page_last 1911
_journal_paper_doi 10.1021/acs.inorgchem.5b02792
_journal_volume 55
_journal_year 2016
_chemical_formula_sum 'C30 H78 Cl Er Li N3 O3 Si6'
_chemical_formula_weight 907.14
_space_group_IT_number 15
_space_group_name_Hall '-C 2yc'
_space_group_name_H-M_alt 'C 1 2/c 1'
_symmetry_cell_setting monoclinic
_symmetry_space_group_name_H-M 'C 1 2/c 1'
_atom_sites_solution_hydrogens geom
_atom_sites_solution_primary direct
_atom_sites_solution_secondary difmap
_audit_creation_method SHELXL-97
_cell_angle_alpha 90.00
_cell_angle_beta 131.6210(10)
_cell_angle_gamma 90.00
_cell_formula_units_Z 8
_cell_length_a 36.585(2)
_cell_length_b 16.1129(9)
_cell_length_c 25.0947(14)
_cell_measurement_reflns_used 8411
_cell_measurement_temperature 185(2)
_cell_measurement_theta_max 23.58
_cell_measurement_theta_min 2.17
_cell_volume 11058.6(11)
_computing_cell_refinement 'Bruker SMART'
_computing_data_collection 'Bruker SMART'
_computing_data_reduction 'Bruker SAINT'
_computing_molecular_graphics 'Bruker SHELXTL'
_computing_publication_material 'Bruker SHELXTL'
_computing_structure_refinement 'SHELXL-97 (Sheldrick, 1997)'
_computing_structure_solution 'SHELXS-97 (Sheldrick, 1990)'
_diffrn_ambient_temperature 185(2)
_diffrn_measured_fraction_theta_full 0.996
_diffrn_measured_fraction_theta_max 0.996
_diffrn_measurement_device_type 'CCD area detector'
_diffrn_measurement_method 'phi and omega scans'
_diffrn_radiation_monochromator graphite
_diffrn_radiation_source 'fine-focus sealed tube'
_diffrn_radiation_type MoK\a
_diffrn_radiation_wavelength 0.71073
_diffrn_reflns_av_R_equivalents 0.0373
_diffrn_reflns_av_sigmaI/netI 0.0411
_diffrn_reflns_limit_h_max 43
_diffrn_reflns_limit_h_min -30
_diffrn_reflns_limit_k_max 19
_diffrn_reflns_limit_k_min -19
_diffrn_reflns_limit_l_max 29
_diffrn_reflns_limit_l_min -29
_diffrn_reflns_number 31794
_diffrn_reflns_theta_full 25.05
_diffrn_reflns_theta_max 25.05
_diffrn_reflns_theta_min 1.47
_exptl_absorpt_coefficient_mu 1.721
_exptl_absorpt_correction_T_max 0.734
_exptl_absorpt_correction_T_min 0.704
_exptl_absorpt_correction_type multi-scan
_exptl_crystal_colour pink
_exptl_crystal_density_diffrn 1.090
_exptl_crystal_density_method 'not measured'
_exptl_crystal_description block
_exptl_crystal_F_000 3800
_exptl_crystal_size_max 0.21
_exptl_crystal_size_mid 0.20
_exptl_crystal_size_min 0.18
_refine_diff_density_max 2.356
_refine_diff_density_min -0.865
_refine_diff_density_rms 0.252
_refine_ls_extinction_method none
_refine_ls_goodness_of_fit_ref 1.085
_refine_ls_hydrogen_treatment constr
_refine_ls_matrix_type full
_refine_ls_number_parameters 424
_refine_ls_number_reflns 9764
_refine_ls_number_restraints 72
_refine_ls_restrained_S_all 1.094
_refine_ls_R_factor_all 0.0785
_refine_ls_R_factor_gt 0.0589
_refine_ls_shift/su_max 0.077
_refine_ls_shift/su_mean 0.006
_refine_ls_structure_factor_coef Fsqd
_refine_ls_weighting_details 'calc w=1/[\s^2^(Fo^2^)+(0.1436P)^2^+19.3959P] where P=(Fo^2^+2Fc^2^)/3'
_refine_ls_weighting_scheme calc
_refine_ls_wR_factor_gt 0.1926
_refine_ls_wR_factor_ref 0.2164
_reflns_number_gt 7432
_reflns_number_total 9764
_reflns_threshold_expression >2sigma(I)
_cod_data_source_file ic5b02792_si_002.cif
_cod_data_source_block 4-Er
_cod_depositor_comments
;
The following automatic conversions were performed:

data item '_symmetry_cell_setting' value 'Monoclinic' was changed to
'monoclinic' in accordance with the
/home/saulius/struct/COD-crude-data/automatic-downloads/DataCite-retrospective/ACS/depositions/lib/dictionaries/cif_core.dic
dictionary named 'cif_core.dic' version 2.4.2 last updated on
2011-04-26.

Automatic conversion script
Id: cif_fix_values 6909 2019-04-08 15:41:33Z antanas 
;
_cod_original_cell_volume 11058.8(11)
_cod_original_sg_symbol_H-M C2/c
_cod_database_code 4347145

loop_
_symmetry_equiv_pos_as_xyz
'x, y, z'
'-x, y, -z+1/2'
'x+1/2, y+1/2, z'
'-x+1/2, y+1/2, -z+1/2'
'-x, -y, -z'
'x, -y, z-1/2'
'-x+1/2, -y+1/2, -z'
'x+1/2, -y+1/2, z-1/2'

loop_
_atom_site_label
_atom_site_type_symbol
_atom_site_fract_x
_atom_site_fract_y
_atom_site_fract_z
_atom_site_U_iso_or_equiv
_atom_site_adp_type
_atom_site_occupancy
_atom_site_symmetry_multiplicity
_atom_site_calc_flag
_atom_site_refinement_flags
Er1 Er 0.145007(12) 0.973610(19) 0.286891(16) 0.04230(16) Uani 1 1 d .
Li1 Li 0.3119(7) 0.9793(10) 0.3761(10) 0.077(5) Uani 1 1 d .
Cl1 Cl 0.23168(9) 0.97292(14) 0.33113(13) 0.0681(6) Uani 1 1 d .
O1 O 0.3126(4) 0.9507(5) 0.3028(5) 0.099(2) Uani 1 1 d .
O2 O 0.3407(3) 1.0870(5) 0.4131(5) 0.109(3) Uani 1 1 d .
O3 O 0.3539(4) 0.9002(5) 0.4518(5) 0.107(3) Uani 1 1 d .
N1 N 0.1068(2) 1.0596(4) 0.1929(3) 0.0492(15) Uani 1 1 d .
N2 N 0.1260(2) 0.8381(3) 0.2646(3) 0.0440(13) Uani 1 1 d .
N3 N 0.1592(2) 1.0218(4) 0.3830(4) 0.0486(15) Uani 1 1 d .
Si1 Si 0.06563(9) 1.13294(15) 0.17315(14) 0.0620(6) Uani 1 1 d .
Si2 Si 0.12508(9) 1.05561(15) 0.14455(12) 0.0531(5) Uani 1 1 d .
Si3 Si 0.06791(9) 0.80803(14) 0.19322(12) 0.0564(6) Uani 1 1 d .
Si4 Si 0.17288(10) 0.76801(15) 0.31919(14) 0.0619(6) Uani 1 1 d .
Si5 Si 0.13369(10) 0.98120(15) 0.41502(13) 0.0559(6) Uani 1 1 d .
Si6 Si 0.20184(10) 1.09983(17) 0.42890(13) 0.0667(7) Uani 1 1 d .
C1 C 0.0554(4) 1.1263(7) 0.2373(6) 0.083(3) Uani 1 1 d .
H1A H 0.0424 1.0727 0.2336 0.124 Uiso 1 1 calc R
H1B H 0.0327 1.1685 0.2261 0.124 Uiso 1 1 calc R
H1C H 0.0859 1.1344 0.2851 0.124 Uiso 1 1 calc R
C2 C 0.0857(5) 1.2419(6) 0.1797(8) 0.113(4) Uani 1 1 d .
H2A H 0.1163 1.2518 0.2270 0.169 Uiso 1 1 calc R
H2B H 0.0616 1.2797 0.1696 0.169 Uiso 1 1 calc R
H2C H 0.0897 1.2501 0.1459 0.169 Uiso 1 1 calc R
C3 C 0.0033(4) 1.1251(7) 0.0828(6) 0.089(3) Uani 1 1 d .
H3A H 0.0043 1.1450 0.0477 0.134 Uiso 1 1 calc R
H3B H -0.0192 1.1581 0.0814 0.134 Uiso 1 1 calc R
H3C H -0.0071 1.0683 0.0730 0.134 Uiso 1 1 calc R
C4 C 0.1792(3) 1.1192(6) 0.1827(5) 0.070(2) Uani 1 1 d .
H4A H 0.1742 1.1743 0.1914 0.105 Uiso 1 1 calc R
H4B H 0.1844 1.1215 0.1499 0.105 Uiso 1 1 calc R
H4C H 0.2073 1.0950 0.2268 0.105 Uiso 1 1 calc R
C5 C 0.0782(4) 1.0892(8) 0.0500(5) 0.083(3) Uani 1 1 d .
H5A H 0.0506 1.0525 0.0249 0.125 Uiso 1 1 calc R
H5B H 0.0920 1.0876 0.0281 0.125 Uiso 1 1 calc R
H5C H 0.0680 1.1447 0.0480 0.125 Uiso 1 1 calc R
C6 C 0.1402(4) 0.9482(7) 0.1393(5) 0.076(3) Uani 1 1 d .
H6A H 0.1651 0.9267 0.1865 0.114 Uiso 1 1 calc R
H6B H 0.1518 0.9479 0.1144 0.114 Uiso 1 1 calc R
H6C H 0.1115 0.9142 0.1142 0.114 Uiso 1 1 calc R
C7 C 0.0270(3) 0.9014(6) 0.1496(5) 0.083(3) Uani 1 1 d .
H7A H 0.0233 0.9252 0.1809 0.125 Uiso 1 1 calc R
H7B H -0.0045 0.8851 0.1058 0.125 Uiso 1 1 calc R
H7C H 0.0411 0.9417 0.1397 0.125 Uiso 1 1 calc R
C8 C 0.0634(5) 0.7524(8) 0.1240(6) 0.104(4) Uani 1 1 d .
H8A H 0.0740 0.7884 0.1060 0.157 Uiso 1 1 calc R
H8B H 0.0301 0.7361 0.0856 0.157 Uiso 1 1 calc R
H8C H 0.0839 0.7039 0.1446 0.157 Uiso 1 1 calc R
C9 C 0.0367(4) 0.7388(6) 0.2134(5) 0.076(3) Uani 1 1 d .
H9A H 0.0578 0.6931 0.2424 0.114 Uiso 1 1 calc R
H9B H 0.0067 0.7181 0.1696 0.114 Uiso 1 1 calc R
H9C H 0.0298 0.7701 0.2384 0.114 Uiso 1 1 calc R
C10 C 0.2177(4) 0.8075(8) 0.4142(5) 0.092(4) Uani 1 1 d .
H10A H 0.2326 0.8577 0.4160 0.138 Uiso 1 1 calc R
H10B H 0.2424 0.7664 0.4442 0.138 Uiso 1 1 calc R
H10C H 0.2007 0.8185 0.4304 0.138 Uiso 1 1 calc R
C11 C 0.2072(4) 0.7432(7) 0.2903(7) 0.091(3) Uani 1 1 d .
H11A H 0.1848 0.7244 0.2417 0.137 Uiso 1 1 calc R
H11B H 0.2308 0.7005 0.3203 0.137 Uiso 1 1 calc R
H11C H 0.2238 0.7921 0.2939 0.137 Uiso 1 1 calc R
C12 C 0.1518(4) 0.6643(6) 0.3253(7) 0.095(4) Uani 1 1 d .
H12A H 0.1356 0.6722 0.3431 0.142 Uiso 1 1 calc R
H12B H 0.1796 0.6287 0.3570 0.142 Uiso 1 1 calc R
H12C H 0.1296 0.6394 0.2788 0.142 Uiso 1 1 calc R
C13 C 0.0913(3) 0.8933(6) 0.3588(5) 0.066(2) Uani 1 1 d .
H13A H 0.0676 0.9108 0.3099 0.099 Uiso 1 1 calc R
H13B H 0.0748 0.8767 0.3748 0.099 Uiso 1 1 calc R
H13C H 0.1096 0.8474 0.3627 0.099 Uiso 1 1 calc R
C14 C 0.1797(4) 0.9379(8) 0.5075(5) 0.087(3) Uani 1 1 d .
H14A H 0.2013 0.9009 0.5099 0.131 Uiso 1 1 calc R
H14B H 0.1631 0.9081 0.5192 0.131 Uiso 1 1 calc R
H14C H 0.1982 0.9825 0.5408 0.131 Uiso 1 1 calc R
C15 C 0.0936(4) 1.0556(8) 0.4135(6) 0.086(3) Uani 1 1 d .
H15A H 0.1132 1.1001 0.4463 0.129 Uiso 1 1 calc R
H15B H 0.0778 1.0272 0.4270 0.129 Uiso 1 1 calc R
H15C H 0.0693 1.0778 0.3663 0.129 Uiso 1 1 calc R
C16 C 0.2021(5) 1.1659(7) 0.3683(6) 0.095(4) Uani 1 1 d .
H16A H 0.2001 1.1312 0.3354 0.142 Uiso 1 1 calc R
H16B H 0.2317 1.1977 0.3959 0.142 Uiso 1 1 calc R
H16C H 0.1745 1.2027 0.3425 0.142 Uiso 1 1 calc R
C17 C 0.2659(4) 1.0590(9) 0.4987(6) 0.101(4) Uani 1 1 d .
H17A H 0.2670 1.0206 0.5289 0.152 Uiso 1 1 calc R
H17B H 0.2878 1.1043 0.5268 0.152 Uiso 1 1 calc R
H17C H 0.2756 1.0313 0.4759 0.152 Uiso 1 1 calc R
C18 C 0.1909(5) 1.1736(7) 0.4746(7) 0.105(4) Uani 1 1 d .
H18A H 0.1600 1.2010 0.4398 0.158 Uiso 1 1 calc R
H18B H 0.2166 1.2141 0.5005 0.158 Uiso 1 1 calc R
H18C H 0.1904 1.1435 0.5072 0.158 Uiso 1 1 calc R
C19 C 0.2849(7) 0.8820(13) 0.2544(11) 0.166(7) Uani 1 1 d U
H19A H 0.2537 0.8787 0.2424 0.199 Uiso 1 1 calc R
H19B H 0.3025 0.8308 0.2781 0.199 Uiso 1 1 calc R
C20 C 0.2763(7) 0.8900(12) 0.1890(10) 0.154(6) Uani 1 1 d U
H20A H 0.2840 0.8387 0.1780 0.184 Uiso 1 1 calc R
H20B H 0.2425 0.9046 0.1491 0.184 Uiso 1 1 calc R
C21 C 0.3086(8) 0.9553(14) 0.2043(11) 0.166(7) Uani 1 1 d U
H21A H 0.2924 0.9924 0.1638 0.200 Uiso 1 1 calc R
H21B H 0.3374 0.9325 0.2148 0.200 Uiso 1 1 calc R
C22 C 0.3228(10) 1.0008(14) 0.2680(13) 0.179(8) Uani 1 1 d U
H22A H 0.3573 1.0142 0.3006 0.215 Uiso 1 1 calc R
H22B H 0.3045 1.0523 0.2528 0.215 Uiso 1 1 calc R
C23 C 0.3210(6) 1.1604(11) 0.3946(11) 0.152(6) Uani 1 1 d U
H23A H 0.2974 1.1610 0.4005 0.182 Uiso 1 1 calc R
H23B H 0.3026 1.1660 0.3439 0.182 Uiso 1 1 calc R
C24 C 0.3477(6) 1.2284(10) 0.4253(9) 0.129(5) Uani 1 1 d U
H24A H 0.3321 1.2687 0.4335 0.155 Uiso 1 1 calc R
H24B H 0.3542 1.2539 0.3974 0.155 Uiso 1 1 calc R
C25 C 0.3916(7) 1.1950(12) 0.4915(11) 0.168(7) Uani 1 1 d U
H25A H 0.3943 1.2077 0.5318 0.201 Uiso 1 1 calc R
H25B H 0.4210 1.2124 0.5014 0.201 Uiso 1 1 calc R
C26 C 0.3791(11) 1.1043(18) 0.4692(16) 0.242(12) Uani 1 1 d U
H26A H 0.4042 1.0818 0.4703 0.290 Uiso 1 1 calc R
H26B H 0.3816 1.0753 0.5054 0.290 Uiso 1 1 calc R
C27 C 0.3620(7) 0.8174(11) 0.4442(10) 0.156(7) Uani 1 1 d U
H27A H 0.3758 0.8160 0.4220 0.187 Uiso 1 1 calc R
H27B H 0.3312 0.7875 0.4137 0.187 Uiso 1 1 calc R
C28 C 0.3953(7) 0.7778(12) 0.5136(10) 0.153(6) Uani 1 1 d U
H28A H 0.3902 0.7183 0.5103 0.183 Uiso 1 1 calc R
H28B H 0.4292 0.7891 0.5376 0.183 Uiso 1 1 calc R
C29 C 0.3811(8) 0.8176(14) 0.5475(12) 0.179(8) Uani 1 1 d U
H29A H 0.4092 0.8263 0.5977 0.215 Uiso 1 1 calc R
H29B H 0.3573 0.7842 0.5435 0.215 Uiso 1 1 calc R
C30 C 0.3600(7) 0.8959(12) 0.5118(10) 0.150(6) Uani 1 1 d U
H30A H 0.3286 0.9027 0.4988 0.180 Uiso 1 1 calc R
H30B H 0.3812 0.9407 0.5439 0.180 Uiso 1 1 calc R

loop_
_atom_site_aniso_label
_atom_site_aniso_U_11
_atom_site_aniso_U_22
_atom_site_aniso_U_33
_atom_site_aniso_U_23
_atom_site_aniso_U_13
_atom_site_aniso_U_12
Er1 0.0459(2) 0.0480(2) 0.0371(2) -0.00320(12) 0.0293(2) -0.00371(13)
Li1 0.069(11) 0.073(11) 0.081(12) -0.002(8) 0.046(10) 0.005(8)
Cl1 0.0526(12) 0.0934(17) 0.0622(13) -0.0016(11) 0.0398(11) -0.0026(10)
O1 0.151(8) 0.088(5) 0.108(6) 0.000(4) 0.108(6) -0.008(5)
O2 0.092(6) 0.081(5) 0.120(7) -0.009(5) 0.056(5) -0.011(5)
O3 0.154(8) 0.086(5) 0.094(6) 0.008(4) 0.087(6) 0.035(5)
N1 0.052(4) 0.053(3) 0.045(3) 0.000(3) 0.033(3) -0.006(3)
N2 0.046(3) 0.042(3) 0.045(3) 0.001(3) 0.031(3) -0.001(3)
N3 0.048(4) 0.059(4) 0.048(4) -0.011(3) 0.036(3) -0.009(3)
Si1 0.0609(15) 0.0555(13) 0.0739(16) 0.0113(11) 0.0467(13) 0.0071(11)
Si2 0.0563(13) 0.0615(12) 0.0439(12) 0.0021(10) 0.0343(11) -0.0045(11)
Si3 0.0669(15) 0.0559(12) 0.0475(12) -0.0079(10) 0.0384(12) -0.0160(11)
Si4 0.0737(17) 0.0575(13) 0.0706(16) 0.0156(11) 0.0547(15) 0.0172(12)
Si5 0.0618(15) 0.0723(15) 0.0500(13) -0.0099(10) 0.0440(12) -0.0108(11)
Si6 0.0675(16) 0.0862(17) 0.0579(14) -0.0304(12) 0.0465(13) -0.0268(13)
C1 0.087(7) 0.086(7) 0.099(8) 0.005(6) 0.072(7) 0.019(6)
C2 0.141(11) 0.049(5) 0.164(13) 0.011(7) 0.108(11) 0.002(6)
C3 0.068(6) 0.109(8) 0.089(7) 0.050(6) 0.052(6) 0.030(6)
C4 0.074(6) 0.075(6) 0.077(6) 0.004(5) 0.058(5) -0.010(5)
C5 0.074(6) 0.120(9) 0.056(5) 0.013(5) 0.044(5) -0.001(6)
C6 0.090(7) 0.089(6) 0.067(6) -0.003(5) 0.060(6) -0.004(6)
C7 0.056(6) 0.089(7) 0.056(5) 0.010(5) 0.016(5) -0.020(5)
C8 0.150(12) 0.110(9) 0.088(8) -0.048(7) 0.093(9) -0.054(8)
C9 0.096(7) 0.070(6) 0.077(6) -0.006(5) 0.063(6) -0.022(5)
C10 0.082(7) 0.119(9) 0.066(6) 0.044(6) 0.045(6) 0.042(7)
C11 0.101(8) 0.083(7) 0.126(9) 0.010(6) 0.091(8) 0.026(6)
C12 0.110(9) 0.060(6) 0.134(10) 0.031(6) 0.089(8) 0.024(6)
C13 0.072(6) 0.077(6) 0.064(5) -0.013(4) 0.052(5) -0.018(5)
C14 0.078(7) 0.125(9) 0.064(6) -0.004(6) 0.049(6) -0.008(7)
C15 0.098(8) 0.103(7) 0.099(8) -0.017(7) 0.084(7) -0.007(7)
C16 0.118(9) 0.089(7) 0.092(8) -0.035(6) 0.075(8) -0.056(7)
C17 0.071(7) 0.154(11) 0.062(6) -0.031(7) 0.037(6) -0.040(8)
C18 0.139(11) 0.101(8) 0.126(10) -0.070(8) 0.109(9) -0.059(8)
C19 0.174(10) 0.180(11) 0.183(11) -0.004(8) 0.135(8) -0.027(8)
C20 0.173(10) 0.163(10) 0.137(9) 0.000(7) 0.108(8) -0.001(8)
C21 0.187(11) 0.177(11) 0.153(10) -0.006(8) 0.121(9) -0.019(8)
C22 0.197(12) 0.169(10) 0.182(11) -0.005(8) 0.130(9) -0.029(8)
C23 0.126(9) 0.127(9) 0.168(10) 0.001(8) 0.083(7) -0.008(7)
C24 0.148(9) 0.112(8) 0.147(9) -0.021(7) 0.106(7) 0.002(7)
C25 0.165(10) 0.153(10) 0.155(10) -0.006(8) 0.093(8) -0.045(8)
C26 0.225(15) 0.194(14) 0.236(15) 0.014(9) 0.124(10) -0.012(9)
C27 0.171(10) 0.144(10) 0.141(9) -0.016(7) 0.099(8) 0.028(8)
C28 0.171(10) 0.151(10) 0.136(9) 0.007(7) 0.102(8) 0.042(8)
C29 0.197(11) 0.176(11) 0.173(11) 0.019(8) 0.127(9) 0.024(8)
C30 0.146(9) 0.161(10) 0.152(10) 0.002(7) 0.103(8) 0.041(7)

loop_
_atom_type_symbol
_atom_type_description
_atom_type_scat_dispersion_real
_atom_type_scat_dispersion_imag
_atom_type_scat_source
C C 0.0033 0.0016 'International Tables Vol C Tables 4.2.6.8 and 6.1.1.4'
H H 0.0000 0.0000 'International Tables Vol C Tables 4.2.6.8 and 6.1.1.4'
Li Li -0.0003 0.0001 'International Tables Vol C Tables 4.2.6.8 and 6.1.1.4'
N N 0.0061 0.0033 'International Tables Vol C Tables 4.2.6.8 and 6.1.1.4'
O O 0.0106 0.0060 'International Tables Vol C Tables 4.2.6.8 and 6.1.1.4'
Cl Cl 0.1484 0.1585 'International Tables Vol C Tables 4.2.6.8 and 6.1.1.4'
Er Er -0.2586 4.9576 'International Tables Vol C Tables 4.2.6.8 and 6.1.1.4'
Si Si 0.0817 0.0704 'International Tables Vol C Tables 4.2.6.8 and 6.1.1.4'

loop_
_geom_angle_atom_site_label_1
_geom_angle_atom_site_label_2
_geom_angle_atom_site_label_3
_geom_angle
N3 Er1 N2 114.6(2)
N3 Er1 N1 117.0(2)
N2 Er1 N1 117.6(2)
N3 Er1 Cl1 101.50(18)
N2 Er1 Cl1 101.11(17)
N1 Er1 Cl1 100.65(17)
O1 Li1 O2 109.3(10)
O1 Li1 O3 106.1(9)
O2 Li1 O3 107.3(10)
O1 Li1 Cl1 109.8(9)
O2 Li1 Cl1 112.4(8)
O3 Li1 Cl1 111.7(9)
Li1 Cl1 Er1 176.4(4)
C22 O1 C19 104.1(13)
C22 O1 Li1 129.5(12)
C19 O1 Li1 122.9(11)
C26 O2 C23 98.5(18)
C26 O2 Li1 128.6(17)
C23 O2 Li1 130.9(12)
C30 O3 C27 101.9(12)
C30 O3 Li1 124.0(11)
C27 O3 Li1 126.4(11)
Si1 N1 Si2 119.9(4)
Si1 N1 Er1 123.0(3)
Si2 N1 Er1 116.8(3)
Si3 N2 Si4 122.5(4)
Si3 N2 Er1 120.1(3)
Si4 N2 Er1 117.2(3)
Si5 N3 Si6 120.0(4)
Si5 N3 Er1 124.2(3)
Si6 N3 Er1 115.6(3)
N1 Si1 C3 115.8(5)
N1 Si1 C2 113.9(5)
C3 Si1 C2 105.2(6)
N1 Si1 C1 110.5(4)
C3 Si1 C1 105.0(5)
C2 Si1 C1 105.6(6)
N1 Si2 C4 113.5(4)
N1 Si2 C6 111.0(4)
C4 Si2 C6 106.9(5)
N1 Si2 C5 115.2(4)
C4 Si2 C5 105.3(5)
C6 Si2 C5 104.3(5)
N2 Si3 C8 113.2(5)
N2 Si3 C7 109.9(4)
C8 Si3 C7 107.5(6)
N2 Si3 C9 116.1(4)
C8 Si3 C9 105.7(5)
C7 Si3 C9 103.8(5)
N2 Si4 C11 113.8(4)
N2 Si4 C12 113.5(4)
C11 Si4 C12 105.0(5)
N2 Si4 C10 110.7(4)
C11 Si4 C10 108.6(5)
C12 Si4 C10 104.7(6)
N3 Si5 C13 111.9(4)
N3 Si5 C15 114.0(4)
C13 Si5 C15 102.9(5)
N3 Si5 C14 113.7(4)
C13 Si5 C14 105.4(5)
C15 Si5 C14 108.1(5)
N3 Si6 C16 111.5(4)
N3 Si6 C18 114.0(4)
C16 Si6 C18 104.9(6)
N3 Si6 C17 112.5(5)
C16 Si6 C17 106.4(6)
C18 Si6 C17 107.0(6)
O1 C19 C20 112.7(15)
C21 C20 C19 103.9(17)
C20 C21 C22 106.4(18)
O1 C22 C21 109.5(17)
O2 C23 C24 121.8(16)
C23 C24 C25 100.9(16)
C24 C25 C26 95.8(18)
O2 C26 C25 120(2)
O3 C27 C28 109.7(14)
C29 C28 C27 99.9(15)
C28 C29 C30 106.3(17)
O3 C30 C29 111.1(15)

loop_
_geom_bond_atom_site_label_1
_geom_bond_atom_site_label_2
_geom_bond_distance
Er1 N3 2.243(6)
Er1 N2 2.247(6)
Er1 N1 2.249(6)
Er1 Cl1 2.571(2)
Li1 O1 1.91(2)
Li1 O2 1.920(19)
Li1 O3 1.928(19)
Li1 Cl1 2.344(19)
O1 C22 1.41(2)
O1 C19 1.45(2)
O2 C26 1.18(3)
O2 C23 1.300(18)
O3 C30 1.368(19)
O3 C27 1.408(17)
N1 Si1 1.709(7)
N1 Si2 1.733(6)
N2 Si3 1.703(6)
N2 Si4 1.724(6)
N3 Si5 1.714(7)
N3 Si6 1.719(6)
Si1 C3 1.867(10)
Si1 C2 1.868(10)
Si1 C1 1.883(10)
Si2 C4 1.835(9)
Si2 C6 1.848(11)
Si2 C5 1.860(9)
Si3 C8 1.863(10)
Si3 C7 1.878(10)
Si3 C9 1.889(9)
Si4 C11 1.864(10)
Si4 C12 1.887(10)
Si4 C10 1.893(11)
Si5 C13 1.870(9)
Si5 C15 1.874(11)
Si5 C14 1.875(11)
Si6 C16 1.860(11)
Si6 C18 1.872(10)
Si6 C17 1.881(12)
C19 C20 1.46(2)
C20 C21 1.43(2)
C21 C22 1.51(3)
C23 C24 1.32(2)
C24 C25 1.44(2)
C25 C26 1.52(3)
C27 C28 1.45(2)
C28 C29 1.41(2)
C29 C30 1.44(2)
